data_2013332
loop_
_publ_author_name
'Ma\/lecka,  Magdalena'
'Wanner, Klaus Th.'
'Budzisz, El\.zbieta '

_publ_section_title
;(1<i>R</i>,3<i>S</i>,6<i>S</i>)-6-<i>tert</i>-Butyl-1-hydroxymethyl-5-methoxy-6-methyl-7-oxa-4-azaspiro[2.5]oct-4-en-8-one
 and dimethyl
 [(1<i>S</i>,1'<i>R</i>,3'<i>S</i>,6'<i>S</i>)-(6'-<i>tert</i>-butyl-5'-methoxy-6'-methyl-8'-oxo-7'-oxa-4'-azaspiro[2.5]oct-4'-en-1'-yl)hydroxymethyl]phosphonate
;
_journal_issue 6
_journal_name_full 'Acta Crystallographica Section C'
_journal_page_first o317
_journal_page_last o320
_journal_paper_doi 10.1107/S0108270103008564
_journal_volume 59
_journal_year 2003
_chemical_formula_moiety 'C13 H21 N O4'
_chemical_formula_sum 'C13 H21 N O4'
_chemical_formula_weight 255.31
_chemical_name_systematic
;
(1R,3S,6S)-[6-tert-butyl-1-hydroxymethyl-5-methyoxy-6-methyl-7-oxa-8-oxo
-4-aza-spiro[2.5]oct-4-en-8-one
;
_space_group_IT_number 19
_symmetry_cell_setting orthorhombic
_symmetry_space_group_name_Hall 'P 2ac 2ab'
_symmetry_space_group_name_H-M 'P 21 21 21'
_atom_sites_solution_hydrogens geom
_atom_sites_solution_primary direct
_audit_creation_method SHELXL-97
_cell_angle_alpha 90.00
_cell_angle_beta 90.00
_cell_angle_gamma 90.00
_cell_formula_units_Z 4
_cell_length_a 8.134(3)
_cell_length_b 22.802(2)
_cell_length_c 7.744(2)
_cell_measurement_reflns_used 25
_cell_measurement_temperature 293(2)
_cell_measurement_theta_max 29.37
_cell_measurement_theta_min 23.46
_cell_volume 1436.3(7)
_computing_cell_refinement 'MSC/AFC Diffractometer Control Software'
_computing_data_collection
;
MSC/AFC Diffractometer Control Software
(Molecular  Structure Corporation, 1989a)
;
_computing_data_reduction 'TEXSAN (Molecular  Structure Corporation, 1989b)'
_computing_molecular_graphics
;
PLATON (Spek, 2003)
;
_computing_publication_material 'PARST97 (Nardelli, 1996)'
_computing_structure_refinement 'SHELXL97 (Sheldrick, 1997)'
_computing_structure_solution 'SHELXS86 (Sheldrick, 1990)'
_diffrn_ambient_temperature 293(2)
_diffrn_measured_fraction_theta_full 0.968
_diffrn_measured_fraction_theta_max 0.968
_diffrn_measurement_device_type 'AFC5S Rigaku'
_diffrn_measurement_method '\w scan'
_diffrn_radiation_monochromator graphite
_diffrn_radiation_source 'fine-focus sealed tube'
_diffrn_radiation_type CuK\a
_diffrn_radiation_wavelength 1.54178
_diffrn_reflns_av_R_equivalents 0.0000
_diffrn_reflns_av_sigmaI/netI 0.0244
_diffrn_reflns_limit_h_max 9
_diffrn_reflns_limit_h_min -9
_diffrn_reflns_limit_k_max 27
_diffrn_reflns_limit_k_min -21
_diffrn_reflns_limit_l_max 9
_diffrn_reflns_limit_l_min -4
_diffrn_reflns_number 1480
_diffrn_reflns_theta_full 67.50
_diffrn_reflns_theta_max 67.50
_diffrn_reflns_theta_min 3.88
_diffrn_standards_decay_% <2
_diffrn_standards_interval_count 150
_diffrn_standards_number 3
_exptl_absorpt_coefficient_mu 0.716
_exptl_absorpt_correction_T_max 0.92
_exptl_absorpt_correction_T_min 0.82
_exptl_absorpt_correction_type analytical
_exptl_absorpt_process_details '(De Meulenaer & Tompa, 1965)'
_exptl_crystal_colour colorless
_exptl_crystal_density_diffrn 1.181
_exptl_crystal_density_method 'not measured'
_exptl_crystal_description plate
_exptl_crystal_F_000 552
_exptl_crystal_size_max 0.5
_exptl_crystal_size_mid 0.2
_exptl_crystal_size_min 0.1
_refine_diff_density_max 0.398
_refine_diff_density_min -0.164
_refine_ls_extinction_coef 0.017(2)
_refine_ls_extinction_expression Fc^*^=kFc[1+0.001xFc^2^\l^3^/sin(2\q)]^-1/4^
_refine_ls_extinction_method SHELXL97
_refine_ls_goodness_of_fit_ref 1.024
_refine_ls_hydrogen_treatment constr
_refine_ls_matrix_type full
_refine_ls_number_parameters 170
_refine_ls_number_reflns 1480
_refine_ls_number_restraints 0
_refine_ls_restrained_S_all 1.024
_refine_ls_R_factor_all 0.0625
_refine_ls_R_factor_gt 0.0524
_refine_ls_shift/su_max 0.000
_refine_ls_shift/su_mean 0.000
_refine_ls_structure_factor_coef Fsqd
_refine_ls_weighting_details 'calc w=1/[\s^2^(Fo^2^)+(0.1207P)^2^] where P=(Fo^2^+2Fc^2^)/3'
_refine_ls_weighting_scheme calc
_refine_ls_wR_factor_gt 0.1590
_refine_ls_wR_factor_ref 0.1626
_reflns_number_gt 1195
_reflns_number_total 1480
_reflns_threshold_expression I>2\s(I)
_cod_data_source_file na1611.cif
_cod_data_source_block I
_cod_depositor_comments
;
 Removing the _chemical_melting_point data item since it contained the
 _chemical_formula_sum data item value and not the melting temperature.

 Antanas Vaitkus,
 2017-09-27
;
_cod_original_sg_symbol_H-M 'P 212121'
_cod_database_code 2013332
_cod_database_fobs_code 2013332

loop_
_symmetry_equiv_pos_as_xyz
'x, y, z'
'-x+1/2, -y, z+1/2'
'x+1/2, -y+1/2, -z'
'-x, y+1/2, -z+1/2'

loop_
_atom_site_label
_atom_site_fract_x
_atom_site_fract_y
_atom_site_fract_z
_atom_site_U_iso_or_equiv
_atom_site_adp_type
_atom_site_calc_flag
_atom_site_refinement_flags
_atom_site_occupancy
_atom_site_disorder_assembly
_atom_site_disorder_group
_atom_site_type_symbol
O1 0.8882(3) 0.61951(11) 0.9203(3) 0.0650(7) Uani d . 1 . . O
C2 1.0281(4) 0.60630(17) 0.8383(4) 0.0611(8) Uani d . 1 . . C
O21 1.1576(3) 0.61483(15) 0.9133(3) 0.0822(9) Uani d . 1 . . O
C3 1.0161(4) 0.58000(14) 0.6645(4) 0.0560(8) Uani d . 1 . . C
N4 0.8584(3) 0.56568(12) 0.5973(4) 0.0579(7) Uani d . 1 . . N
C5 0.7336(4) 0.58646(13) 0.6730(5) 0.0562(8) Uani d . 1 . . C
O50 0.5803(3) 0.57494(12) 0.6146(4) 0.0729(8) Uani d . 1 . . O
C50 0.5710(6) 0.5411(2) 0.4581(7) 0.0978(16) Uani d . 1 . . C
H50A 0.4583 0.5378 0.4227 0.147 Uiso calc R 1 . . H
H50B 0.6154 0.5027 0.4781 0.147 Uiso calc R 1 . . H
H50C 0.6332 0.5603 0.3691 0.147 Uiso calc R 1 . . H
C6 0.7279(4) 0.62403(14) 0.8336(4) 0.0566(8) Uani d . 1 . . C
C61 0.6079(5) 0.59904(19) 0.9619(5) 0.0768(11) Uani d . 1 . . C
H61A 0.4978 0.6048 0.9207 0.115 Uiso calc R 1 . . H
H61B 0.6210 0.6185 1.0710 0.115 Uiso calc R 1 . . H
H61C 0.6283 0.5578 0.9761 0.115 Uiso calc R 1 . . H
C62 0.7006(5) 0.69059(13) 0.7918(5) 0.0693(10) Uani d . 1 . . C
C65 0.5314(6) 0.70043(17) 0.7102(7) 0.0913(14) Uani d . 1 . . C
H65A 0.5312 0.6852 0.5946 0.137 Uiso calc R 1 . . H
H65B 0.5076 0.7417 0.7076 0.137 Uiso calc R 1 . . H
H65C 0.4492 0.6806 0.7773 0.137 Uiso calc R 1 . . H
C63 0.7082(7) 0.7260(2) 0.9596(7) 0.0999(15) Uani d . 1 . . C
H63A 0.7013 0.7671 0.9335 0.150 Uiso calc R 1 . . H
H63B 0.8100 0.7181 1.0178 0.150 Uiso calc R 1 . . H
H63C 0.6179 0.7151 1.0328 0.150 Uiso calc R 1 . . H
C64 0.8325(7) 0.71294(18) 0.6685(8) 0.0990(16) Uani d . 1 . . C
H64A 0.9386 0.7092 0.7219 0.149 Uiso calc R 1 . . H
H64B 0.8120 0.7534 0.6419 0.149 Uiso calc R 1 . . H
H64C 0.8302 0.6903 0.5641 0.149 Uiso calc R 1 . . H
C7 1.1581(5) 0.53997(17) 0.6155(5) 0.0675(9) Uani d . 1 . . C
H7A 1.2435 0.5336 0.7009 0.081 Uiso calc R 1 . . H
H7B 1.1338 0.5063 0.5434 0.081 Uiso calc R 1 . . H
C8 1.1472(4) 0.59819(18) 0.5363(4) 0.0636(9) Uani d . 1 . . C
H8 1.2266 0.6268 0.5805 0.076 Uiso calc R 1 . . H
C9 1.1008(5) 0.6063(3) 0.3483(5) 0.0844(13) Uani d . 1 . . C
H9A 1.0419 0.5722 0.3063 0.101 Uiso calc R 1 . . H
H9B 1.0308 0.6404 0.3349 0.101 Uiso calc R 1 . . H
O90 1.2456(4) 0.6137(3) 0.2571(4) 0.1191(13) Uani d . 1 . . O
H90 1.2255 0.6147 0.1534 0.179 Uiso calc R 1 . . H

loop_
_atom_site_aniso_label
_atom_site_aniso_U_11
_atom_site_aniso_U_22
_atom_site_aniso_U_33
_atom_site_aniso_U_12
_atom_site_aniso_U_13
_atom_site_aniso_U_23
O1 0.0625(14) 0.0829(15) 0.0497(11) -0.0006(12) -0.0023(11) -0.0036(12)
C2 0.0570(18) 0.080(2) 0.0459(15) -0.0039(17) 0.0018(16) 0.0067(17)
O21 0.0645(16) 0.127(2) 0.0548(13) -0.0073(16) -0.0135(14) -0.0034(16)
C3 0.0510(17) 0.0649(18) 0.0522(16) 0.0000(14) -0.0056(16) -0.0032(15)
N4 0.0519(15) 0.0601(14) 0.0618(16) -0.0018(12) -0.0017(14) -0.0086(13)
C5 0.0507(17) 0.0564(15) 0.0616(18) -0.0041(14) -0.0035(16) -0.0056(16)
O50 0.0527(14) 0.0784(15) 0.088(2) -0.0015(11) -0.0058(14) -0.0300(14)
C50 0.069(3) 0.116(3) 0.109(3) 0.000(2) -0.012(3) -0.060(3)
C6 0.0550(17) 0.0615(16) 0.0532(16) -0.0003(14) -0.0018(16) -0.0031(15)
C61 0.071(2) 0.084(2) 0.075(2) -0.006(2) 0.020(2) -0.001(2)
C62 0.076(2) 0.0545(17) 0.077(2) 0.0009(16) -0.001(2) -0.0087(18)
C65 0.101(3) 0.067(2) 0.107(3) 0.015(2) -0.020(3) -0.008(2)
C63 0.107(3) 0.086(3) 0.107(4) 0.004(3) -0.004(3) -0.040(3)
C64 0.114(4) 0.061(2) 0.122(4) -0.002(2) 0.026(4) 0.017(3)
C7 0.0554(18) 0.079(2) 0.068(2) 0.0078(16) 0.0004(19) 0.0019(19)
C8 0.0579(19) 0.084(2) 0.0493(16) -0.0108(18) 0.0038(17) 0.0032(17)
C9 0.065(2) 0.140(4) 0.0489(17) -0.007(3) 0.0116(18) -0.003(2)
O90 0.094(2) 0.201(3) 0.0621(16) -0.007(3) 0.0051(17) 0.012(2)

loop_
_atom_type_symbol
_atom_type_description
_atom_type_scat_dispersion_real
_atom_type_scat_dispersion_imag
_atom_type_scat_source
C C 0.0181 0.0091 'International Tables Vol C Tables 4.2.6.8 and 6.1.1.4'
H H 0.0000 0.0000 'International Tables Vol C Tables 4.2.6.8 and 6.1.1.4'
N N 0.0311 0.0180 'International Tables Vol C Tables 4.2.6.8 and 6.1.1.4'
O O 0.0492 0.0322 'International Tables Vol C Tables 4.2.6.8 and 6.1.1.4'

loop_
_geom_angle_atom_site_label_1
_geom_angle_atom_site_label_2
_geom_angle_atom_site_label_3
_geom_angle
_geom_angle_publ_flag
C2 O1 C6 123.6(2) no
O21 C2 O1 118.2(3) no
O21 C2 C3 123.8(3) no
O1 C2 C3 117.9(3) no
N4 C3 C2 119.1(3) no
N4 C3 C8 117.3(3) no
C2 C3 C8 116.1(3) no
N4 C3 C7 117.1(3) no
C2 C3 C7 114.9(3) no
C8 C3 C7 57.7(2) no
C5 N4 C3 117.9(3) no
N4 C5 O50 120.8(3) no
N4 C5 C6 128.2(3) no
O50 C5 C6 110.9(3) no
C5 O50 C50 115.8(3) no
O50 C50 H50A 109.5 no
O50 C50 H50B 109.5 no
H50A C50 H50B 109.5 no
O50 C50 H50C 109.5 no
H50A C50 H50C 109.5 no
H50B C50 H50C 109.5 no
O1 C6 C61 104.3(3) no
O1 C6 C5 108.0(3) no
C61 C6 C5 110.4(3) no
O1 C6 C62 106.7(3) no
C61 C6 C62 114.3(3) no
C5 C6 C62 112.6(3) no
C6 C61 H61A 109.5 no
C6 C61 H61B 109.5 no
H61A C61 H61B 109.5 no
C6 C61 H61C 109.5 no
H61A C61 H61C 109.5 no
H61B C61 H61C 109.5 no
C64 C62 C63 109.1(4) no
C64 C62 C65 109.0(4) no
C63 C62 C65 108.0(4) no
C64 C62 C6 110.7(3) no
C63 C62 C6 109.3(4) no
C65 C62 C6 110.7(3) no
C62 C65 H65A 109.5 no
C62 C65 H65B 109.5 no
H65A C65 H65B 109.5 no
C62 C65 H65C 109.5 no
H65A C65 H65C 109.5 no
H65B C65 H65C 109.5 no
C62 C63 H63A 109.5 no
C62 C63 H63B 109.5 no
H63A C63 H63B 109.5 no
C62 C63 H63C 109.5 no
H63A C63 H63C 109.5 no
H63B C63 H63C 109.5 no
C62 C64 H64A 109.5 no
C62 C64 H64B 109.5 no
H64A C64 H64B 109.5 no
C62 C64 H64C 109.5 no
H64A C64 H64C 109.5 no
H64B C64 H64C 109.5 no
C8 C7 C3 60.9(2) no
C8 C7 H7A 117.7 no
C3 C7 H7A 117.7 no
C8 C7 H7B 117.7 no
C3 C7 H7B 117.7 no
H7A C7 H7B 114.8 no
C7 C8 C3 61.3(2) no
C7 C8 C9 121.8(4) no
C3 C8 C9 119.2(3) no
C7 C8 H8 114.7 no
C3 C8 H8 114.7 no
C9 C8 H8 114.7 no
O90 C9 C8 107.0(3) no
O90 C9 H9A 110.3 no
C8 C9 H9A 110.3 no
O90 C9 H9B 110.3 no
C8 C9 H9B 110.3 no
H9A C9 H9B 108.6 no
C9 O90 H90 109.5 no

loop_
_geom_bond_atom_site_label_1
_geom_bond_atom_site_label_2
_geom_bond_site_symmetry_2
_geom_bond_distance
_geom_bond_publ_flag
O1 C2 . 1.338(4) yes
O1 C6 . 1.470(4) yes
C2 O21 . 1.218(4) yes
C2 C3 . 1.477(5) yes
C3 N4 . 1.422(4) yes
C3 C8 . 1.514(5) no
C3 C7 . 1.520(5) no
N4 C5 . 1.264(4) yes
C5 O50 . 1.352(4) yes
C5 C6 . 1.510(5) yes
O50 C50 . 1.438(5) no
C50 H50A . 0.9600 no
C50 H50B . 0.9600 no
C50 H50C . 0.9600 no
C6 C61 . 1.505(5) no
C6 C62 . 1.567(4) no
C61 H61A . 0.9600 no
C61 H61B . 0.9600 no
C61 H61C . 0.9600 no
C62 C64 . 1.524(7) no
C62 C63 . 1.531(6) no
C62 C65 . 1.531(7) no
C65 H65A . 0.9600 no
C65 H65B . 0.9600 no
C65 H65C . 0.9600 no
C63 H63A . 0.9600 no
C63 H63B . 0.9600 no
C63 H63C . 0.9600 no
C64 H64A . 0.9600 no
C64 H64B . 0.9600 no
C64 H64C . 0.9600 no
C7 C8 . 1.465(5) no
C7 H7A . 0.9700 no
C7 H7B . 0.9700 no
C8 C9 . 1.516(5) no
C8 H8 . 0.9800 no
C9 O90 . 1.384(5) no
C9 H9A . 0.9700 no
C9 H9B . 0.9700 no
O90 H90 . 0.8200 no

loop_
_geom_hbond_atom_site_label_D
_geom_hbond_atom_site_label_H
_geom_hbond_atom_site_label_A
_geom_hbond_site_symmetry_A
_geom_hbond_distance_DH
_geom_hbond_distance_HA
_geom_hbond_distance_DA
_geom_hbond_angle_DHA
_geom_hbond_publ_flag
O90 H90 O21 1_554 0.82 1.94 2.757(4) 174 yes

loop_
_geom_torsion_atom_site_label_1
_geom_torsion_atom_site_label_2
_geom_torsion_atom_site_label_3
_geom_torsion_atom_site_label_4
_geom_torsion
_geom_torsion_publ_flag
C6 O1 C2 O21 165.8(3) no
C6 O1 C2 C3 -16.6(5) no
O21 C2 C3 N4 172.7(3) no
O1 C2 C3 N4 -4.8(5) no
O21 C2 C3 C8 -38.5(5) no
O1 C2 C3 C8 144.1(3) yes
O21 C2 C3 C7 26.2(5) no
O1 C2 C3 C7 -151.3(3) no
C2 C3 N4 C5 13.9(4) no
C8 C3 N4 C5 -134.6(3) yes
C7 C3 N4 C5 159.6(3) no
C3 N4 C5 O50 179.4(3) no
C3 N4 C5 C6 -2.3(5) no
N4 C5 O50 C50 -3.5(5) no
C6 C5 O50 C50 177.8(3) no
C2 O1 C6 C61 142.9(3) yes
C2 O1 C6 C5 25.4(4) no
C2 O1 C6 C62 -95.9(4) no
N4 C5 C6 O1 -16.1(5) no
O50 C5 C6 O1 162.4(3) no
N4 C5 C6 C61 -129.6(4) no
O50 C5 C6 C61 48.9(4) no
N4 C5 C6 C62 101.4(4) yes
O50 C5 C6 C62 -80.1(4) no
O1 C6 C62 C64 62.3(4) no
C61 C6 C62 C64 177.0(4) no
C5 C6 C62 C64 -56.0(5) no
O1 C6 C62 C63 -57.9(4) no
C61 C6 C62 C63 56.9(5) no
C5 C6 C62 C63 -176.1(4) no
O1 C6 C62 C65 -176.7(3) no
C61 C6 C62 C65 -62.0(4) no
C5 C6 C62 C65 65.0(4) no
N4 C3 C7 C8 106.6(4) no
C2 C3 C7 C8 -106.3(3) no
C3 C7 C8 C9 -108.3(4) no
N4 C3 C8 C7 -106.3(3) no
C2 C3 C8 C7 104.2(3) no
N4 C3 C8 C9 6.2(5) no
C2 C3 C8 C9 -143.2(4) no
C7 C3 C8 C9 112.6(4) no
C7 C8 C9 O90 -98.3(5) no
C3 C8 C9 O90 -170.9(4) no

loop_
_cod_related_entry_id
_cod_related_entry_database
_cod_related_entry_code
1 ChemSpider 9109311
